data_2018261
loop_
_publ_author_name
'Zeller, Matthias'
'Stouffer, Jake L.'
'Solomon, Virgil C.'
'Curtin, Larry S.'

_publ_section_title
;
 High-<i>Z</i>' and twinning behavior in 3,4-dinitrobenzoic acid
;
_journal_coeditor_code SK3415
_journal_issue 10
_journal_name_full 'Acta Crystallographica Section C'
_journal_page_first o397
_journal_page_last o404
_journal_paper_doi 10.1107/S0108270111035797
_journal_volume 67
_journal_year 2011
_chemical_formula_iupac 'C7 H4 N2 O6'
_chemical_formula_moiety 'C7 H4 N2 O6'
_chemical_formula_sum 'C7 H4 N2 O6'
_chemical_formula_weight 212.12
_chemical_name_systematic
;
3,4-dinitrobenzoic acid
;
_space_group_IT_number 2
_symmetry_cell_setting triclinic
_symmetry_space_group_name_Hall '-P 1'
_symmetry_space_group_name_H-M 'P -1'
_atom_sites_solution_hydrogens geom
_atom_sites_solution_primary direct
_atom_sites_solution_secondary difmap
_audit_creation_method SHELXL-97
_cell_angle_alpha 89.633(12)
_cell_angle_beta 88.194(12)
_cell_angle_gamma 84.838(11)
_cell_formula_units_Z 8
_cell_length_a 7.373(6)
_cell_length_b 13.060(10)
_cell_length_c 16.800(12)
_cell_measurement_reflns_used 1266
_cell_measurement_temperature 100(2)
_cell_measurement_theta_max 23.672
_cell_measurement_theta_min 2.77
_cell_volume 1610(2)
_computing_cell_refinement 'SAINT (Bruker, 2009)'
_computing_data_collection 'APEX2 (Bruker, 2009)'
_computing_data_reduction
;
SAINT  (Bruker, 2009) and TWINABS (Bruker, 2008;
Sheldrick, 2008)
;
_computing_molecular_graphics 'SHELXTL  (Bruker, 2003; Sheldrick, 2008)'
_computing_publication_material
;
SHELXTL (Bruker, 2003; Sheldrick, 2008) and <i>publCIF</i>
(Westrip, 2010)
;
_computing_structure_refinement 'SHELXTL (Bruker, 2003; Sheldrick, 2008)'
_computing_structure_solution 'SHELXTL (Bruker, 2003; Sheldrick, 2008)'
_diffrn_ambient_temperature 100(2)
_diffrn_measured_fraction_theta_full 0.961
_diffrn_measured_fraction_theta_max 0.947
_diffrn_measurement_device_type 'Bruker AXS SMART APEX CCD diffractometer'
_diffrn_measurement_method '\w scans'
_diffrn_radiation_monochromator graphite
_diffrn_radiation_source 'fine-focus sealed tube'
_diffrn_radiation_type MoK\a
_diffrn_radiation_wavelength 0.71073
_diffrn_reflns_av_R_equivalents 0.0877
_diffrn_reflns_av_sigmaI/netI 0.0638
_diffrn_reflns_limit_h_max 9
_diffrn_reflns_limit_h_min -9
_diffrn_reflns_limit_k_max 16
_diffrn_reflns_limit_k_min -16
_diffrn_reflns_limit_l_max 20
_diffrn_reflns_limit_l_min 0
_diffrn_reflns_number 34980
_diffrn_reflns_theta_full 25.01
_diffrn_reflns_theta_max 26.37
_diffrn_reflns_theta_min 1.21
_diffrn_standards_number 0
_exptl_absorpt_coefficient_mu 0.158
_exptl_absorpt_correction_T_max 1.000000
_exptl_absorpt_correction_T_min 0.935026
_exptl_absorpt_correction_type multi-scan
_exptl_absorpt_process_details
;
(TWINABS; Bruker, 2008)
;
_exptl_crystal_colour colourless
_exptl_crystal_density_diffrn 1.750
_exptl_crystal_density_method 'not measured'
_exptl_crystal_description rod
_exptl_crystal_F_000 864
_exptl_crystal_size_max 0.25
_exptl_crystal_size_mid 0.09
_exptl_crystal_size_min 0.06
_refine_diff_density_max 0.326
_refine_diff_density_min -0.388
_refine_ls_extinction_method none
_refine_ls_goodness_of_fit_ref 1.065
_refine_ls_hydrogen_treatment mixed
_refine_ls_matrix_type full
_refine_ls_number_parameters 552
_refine_ls_number_reflns 7991
_refine_ls_number_restraints 6
_refine_ls_restrained_S_all 1.064
_refine_ls_R_factor_all 0.0836
_refine_ls_R_factor_gt 0.0623
_refine_ls_shift/su_max 0.000
_refine_ls_shift/su_mean 0.000
_refine_ls_structure_factor_coef Fsqd
_refine_ls_weighting_details 'calc w=1/[\s^2^(Fo^2^)+(0.0505P)^2^+4.2636P] where P=(Fo^2^+2Fc^2^)/3'
_refine_ls_weighting_scheme calc
_refine_ls_wR_factor_gt 0.1516
_refine_ls_wR_factor_ref 0.1644
_reflns_number_gt 6572
_reflns_number_total 7991
_reflns_threshold_expression I>2\s(I)
_cod_data_source_file sk3415.cif
_cod_data_source_block I
_cod_original_sg_symbol_H-M P-1
_cod_database_code 2018261
_cod_database_fobs_code 2018261

loop_
_symmetry_equiv_pos_as_xyz
'x, y, z'
'-x, -y, -z'

loop_
_atom_site_type_symbol
_atom_site_label
_atom_site_fract_x
_atom_site_fract_y
_atom_site_fract_z
_atom_site_U_iso_or_equiv
_atom_site_adp_type
_atom_site_calc_flag
_atom_site_refinement_flags
_atom_site_occupancy
_atom_site_symmetry_multiplicity
C C1A -0.1748(6) 0.3161(3) 0.4909(2) 0.0173(9) Uani d . 1 1
C C2A -0.0332(5) 0.2391(3) 0.5214(2) 0.0174(9) Uani d . 1 1
C C3A -0.0812(6) 0.1502(3) 0.5586(2) 0.0171(8) Uani d . 1 1
H H3A -0.2058 0.1375 0.5645 0.021 Uiso calc R 1 1
C C4A 0.0520(6) 0.0804(3) 0.5869(2) 0.0183(9) Uani d . 1 1
C C5A 0.2346(6) 0.1005(3) 0.5777(3) 0.0205(9) Uani d . 1 1
C C6A 0.2837(6) 0.1872(3) 0.5405(3) 0.0222(9) Uani d . 1 1
H H6A 0.4087 0.1987 0.5338 0.027 Uiso calc R 1 1
C C7A 0.1499(6) 0.2583(3) 0.5126(2) 0.0207(9) Uani d . 1 1
H H7A 0.1823 0.3198 0.4875 0.025 Uiso calc R 1 1
C C1B 0.7176(6) -0.0138(3) 0.1083(2) 0.0183(9) Uani d . 1 1
C C2B 0.5747(6) 0.0529(3) 0.1506(2) 0.0159(8) Uani d . 1 1
C C3B 0.6206(6) 0.1303(3) 0.2004(2) 0.0171(8) Uani d . 1 1
H H3B 0.7447 0.1383 0.2103 0.021 Uiso calc R 1 1
C C4B 0.4850(6) 0.1945(3) 0.2350(2) 0.0177(9) Uani d . 1 1
C C5B 0.3016(6) 0.1809(3) 0.2224(2) 0.0176(9) Uani d . 1 1
C C6B 0.2568(6) 0.1034(3) 0.1751(2) 0.0197(9) Uani d . 1 1
H H6B 0.1326 0.0935 0.1673 0.024 Uiso calc R 1 1
C C7B 0.3934(6) 0.0393(3) 0.1385(3) 0.0194(9) Uani d . 1 1
H H7B 0.3629 -0.0144 0.1049 0.023 Uiso calc R 1 1
C C1C 0.9087(6) 0.1878(3) -0.0053(2) 0.0178(9) Uani d . 1 1
C C2C 0.7653(6) 0.2655(3) 0.0249(2) 0.0188(9) Uani d . 1 1
C C3C 0.8125(6) 0.3551(3) 0.0590(2) 0.0184(9) Uani d . 1 1
H H3C 0.9368 0.3676 0.0630 0.022 Uiso calc R 1 1
C C4C 0.6772(6) 0.4254(3) 0.0868(2) 0.0174(9) Uani d . 1 1
C C5C 0.4949(6) 0.4060(3) 0.0828(2) 0.0194(9) Uani d . 1 1
C C6C 0.4483(6) 0.3167(3) 0.0484(2) 0.0180(9) Uani d . 1 1
H H6C 0.3242 0.3031 0.0457 0.022 Uiso calc R 1 1
C C7C 0.5842(6) 0.2477(3) 0.0182(2) 0.0187(9) Uani d . 1 1
H H7C 0.5537 0.1873 -0.0076 0.022 Uiso calc R 1 1
C C1D 0.4717(6) 0.4964(3) 0.3902(2) 0.0170(8) Uani d . 1 1
C C2D 0.3322(6) 0.5598(3) 0.3452(2) 0.0171(9) Uani d . 1 1
C C3D 0.3801(6) 0.6451(3) 0.3028(2) 0.0164(8) Uani d . 1 1
H H3D 0.5029 0.6619 0.2997 0.020 Uiso calc R 1 1
C C4D 0.2451(6) 0.7050(3) 0.2655(2) 0.0161(8) Uani d . 1 1
C C5D 0.0660(6) 0.6779(3) 0.2694(2) 0.0174(9) Uani d . 1 1
C C6D 0.0197(6) 0.5930(3) 0.3103(2) 0.0182(9) Uani d . 1 1
H H6D -0.1029 0.5758 0.3125 0.022 Uiso calc R 1 1
C C7D 0.1539(6) 0.5326(3) 0.3486(2) 0.0177(9) Uani d . 1 1
H H7D 0.1246 0.4729 0.3770 0.021 Uiso calc R 1 1
N N1A -0.0013(5) -0.0088(3) 0.6303(2) 0.0228(8) Uani d . 1 1
N N2A 0.3814(5) 0.0241(3) 0.6020(2) 0.0271(9) Uani d . 1 1
N N1B 0.5386(5) 0.2818(3) 0.2794(2) 0.0203(8) Uani d . 1 1
N N2B 0.1543(5) 0.2460(3) 0.2618(2) 0.0229(8) Uani d . 1 1
N N1C 0.7358(5) 0.5192(3) 0.1224(2) 0.0226(8) Uani d . 1 1
N N2C 0.3469(5) 0.4803(3) 0.1116(2) 0.0209(8) Uani d . 1 1
N N1D 0.2907(5) 0.7989(3) 0.2250(2) 0.0194(8) Uani d . 1 1
N N2D -0.0796(5) 0.7408(3) 0.2288(2) 0.0203(8) Uani d . 1 1
O O1A -0.1239(4) 0.3942(2) 0.45596(18) 0.0220(7) Uani d D 1 1
H H1A -0.226(3) 0.434(2) 0.438(3) 0.033 Uiso calc RD 1 1
O O2A -0.3398(4) 0.2973(2) 0.50174(17) 0.0214(7) Uani d . 1 1
O O3A -0.1339(5) -0.0484(2) 0.6085(2) 0.0298(7) Uani d . 1 1
O O4A 0.0881(4) -0.0377(3) 0.6878(2) 0.0348(8) Uani d . 1 1
O O5A 0.3854(5) -0.0613(3) 0.5745(2) 0.0385(9) Uani d . 1 1
O O6A 0.4935(5) 0.0548(3) 0.6453(2) 0.0440(10) Uani d . 1 1
O O1B 0.6778(4) -0.0780(2) 0.05976(18) 0.0221(7) Uani d . 1 1
O O2B 0.8836(4) 0.0019(2) 0.12393(19) 0.0240(7) Uani d D 1 1
H H2B 0.964(3) -0.046(3) 0.097(3) 0.036 Uiso calc RD 1 1
O O3B 0.6498(4) 0.2651(3) 0.33030(19) 0.0304(8) Uani d . 1 1
O O4B 0.4718(4) 0.3668(2) 0.25907(18) 0.0258(7) Uani d . 1 1
O O5B 0.1795(5) 0.2772(2) 0.32821(19) 0.0303(8) Uani d . 1 1
O O6B 0.0139(4) 0.2636(3) 0.2254(2) 0.0304(8) Uani d . 1 1
O O1C 0.8676(4) 0.1124(2) -0.04249(18) 0.0223(7) Uani d . 1 1
O O2C 1.0745(4) 0.2049(2) 0.00943(18) 0.0218(7) Uani d D 1 1
H H2C 1.155(3) 0.156(3) -0.016(3) 0.033 Uiso calc RD 1 1
O O3C 0.8151(5) 0.5749(2) 0.0772(2) 0.0316(8) Uani d . 1 1
O O4C 0.7067(5) 0.5325(3) 0.1929(2) 0.0341(8) Uani d . 1 1
O O5C 0.3770(4) 0.5703(2) 0.11290(19) 0.0275(7) Uani d . 1 1
O O6C 0.2021(4) 0.4465(3) 0.1316(2) 0.0330(8) Uani d . 1 1
O O1D 0.4206(4) 0.4250(2) 0.43327(18) 0.0201(6) Uani d D 1 1
H H1D 0.516(4) 0.398(3) 0.463(2) 0.030 Uiso calc RD 1 1
O O2D 0.6364(4) 0.5201(2) 0.38426(17) 0.0209(6) Uani d . 1 1
O O3D 0.4215(4) 0.7928(2) 0.17913(19) 0.0272(7) Uani d . 1 1
O O4D 0.1949(5) 0.8771(2) 0.24225(19) 0.0280(7) Uani d . 1 1
O O5D -0.0465(4) 0.7665(3) 0.16074(19) 0.0295(8) Uani d . 1 1
O O6D -0.2213(4) 0.7614(3) 0.2664(2) 0.0293(7) Uani d . 1 1

loop_
_atom_site_aniso_label
_atom_site_aniso_U_11
_atom_site_aniso_U_22
_atom_site_aniso_U_33
_atom_site_aniso_U_12
_atom_site_aniso_U_13
_atom_site_aniso_U_23
C1A 0.017(2) 0.020(2) 0.015(2) -0.0031(17) 0.0000(16) -0.0020(17)
C2A 0.014(2) 0.020(2) 0.018(2) 0.0006(16) -0.0024(16) -0.0004(17)
C3A 0.015(2) 0.020(2) 0.016(2) -0.0038(16) 0.0000(16) -0.0010(17)
C4A 0.018(2) 0.019(2) 0.018(2) -0.0015(17) 0.0002(17) -0.0006(17)
C5A 0.018(2) 0.024(2) 0.019(2) 0.0014(17) -0.0009(17) -0.0016(18)
C6A 0.012(2) 0.032(2) 0.024(2) -0.0069(18) -0.0019(17) 0.0026(19)
C7A 0.022(2) 0.023(2) 0.018(2) -0.0056(18) -0.0002(18) -0.0005(18)
C1B 0.019(2) 0.017(2) 0.020(2) -0.0057(17) -0.0048(17) 0.0019(17)
C2B 0.018(2) 0.015(2) 0.015(2) -0.0053(16) -0.0028(16) 0.0032(16)
C3B 0.018(2) 0.017(2) 0.017(2) -0.0031(16) -0.0061(16) 0.0030(17)
C4B 0.022(2) 0.018(2) 0.014(2) -0.0053(17) -0.0041(16) -0.0010(17)
C5B 0.016(2) 0.018(2) 0.019(2) -0.0018(16) -0.0005(16) 0.0012(17)
C6B 0.016(2) 0.022(2) 0.022(2) -0.0050(17) -0.0034(17) -0.0010(18)
C7B 0.018(2) 0.021(2) 0.020(2) -0.0058(17) -0.0027(17) -0.0025(18)
C1C 0.020(2) 0.021(2) 0.013(2) -0.0049(17) -0.0026(17) 0.0026(17)
C2C 0.023(2) 0.020(2) 0.013(2) -0.0045(17) -0.0002(17) -0.0017(17)
C3C 0.015(2) 0.023(2) 0.018(2) -0.0066(17) -0.0024(16) 0.0003(18)
C4C 0.017(2) 0.020(2) 0.016(2) -0.0083(17) -0.0016(17) -0.0008(17)
C5C 0.019(2) 0.022(2) 0.018(2) -0.0023(17) -0.0009(17) 0.0006(17)
C6C 0.014(2) 0.022(2) 0.019(2) -0.0041(17) -0.0021(16) -0.0030(17)
C7C 0.020(2) 0.021(2) 0.017(2) -0.0062(17) -0.0056(17) -0.0020(17)
C1D 0.018(2) 0.017(2) 0.0157(19) -0.0004(16) 0.0017(16) -0.0033(17)
C2D 0.017(2) 0.018(2) 0.016(2) -0.0011(16) -0.0013(16) -0.0042(17)
C3D 0.014(2) 0.019(2) 0.016(2) -0.0035(16) 0.0021(16) -0.0031(17)
C4D 0.020(2) 0.0136(19) 0.014(2) -0.0021(16) 0.0001(16) -0.0032(16)
C5D 0.017(2) 0.019(2) 0.016(2) -0.0003(16) -0.0028(16) -0.0024(17)
C6D 0.014(2) 0.022(2) 0.020(2) -0.0032(16) -0.0004(16) -0.0001(17)
C7D 0.019(2) 0.018(2) 0.016(2) -0.0045(17) -0.0007(17) -0.0006(17)
N1A 0.022(2) 0.0224(19) 0.023(2) 0.0036(16) 0.0001(16) 0.0021(16)
N2A 0.0170(19) 0.034(2) 0.030(2) -0.0006(16) -0.0002(17) 0.0045(18)
N1B 0.024(2) 0.0207(19) 0.0173(18) -0.0059(15) -0.0023(15) -0.0030(15)
N2B 0.025(2) 0.0200(18) 0.024(2) -0.0045(15) 0.0015(16) -0.0037(16)
N1C 0.0195(19) 0.0219(19) 0.027(2) -0.0035(15) -0.0056(16) -0.0041(17)
N2C 0.021(2) 0.023(2) 0.0183(18) -0.0006(16) -0.0010(15) -0.0026(15)
N1D 0.0165(18) 0.0232(19) 0.0191(18) -0.0043(15) -0.0059(15) 0.0000(15)
N2D 0.019(2) 0.0190(18) 0.023(2) -0.0036(15) -0.0043(15) -0.0026(15)
O1A 0.0197(16) 0.0194(15) 0.0270(17) -0.0025(12) -0.0026(13) 0.0063(13)
O2A 0.0135(15) 0.0297(17) 0.0217(16) -0.0042(12) -0.0032(12) 0.0044(13)
O3A 0.0291(18) 0.0257(17) 0.0362(19) -0.0094(14) -0.0033(15) -0.0007(15)
O4A 0.0244(18) 0.044(2) 0.034(2) 0.0030(15) -0.0009(15) 0.0180(16)
O5A 0.031(2) 0.0273(19) 0.056(2) 0.0049(15) -0.0008(17) 0.0039(17)
O6A 0.0259(19) 0.052(2) 0.054(2) 0.0047(17) -0.0183(18) 0.001(2)
O1B 0.0196(15) 0.0217(15) 0.0255(16) -0.0031(12) -0.0037(13) -0.0080(13)
O2B 0.0146(15) 0.0242(16) 0.0334(18) -0.0003(13) -0.0034(13) -0.0101(14)
O3B 0.0275(18) 0.0338(18) 0.0302(18) -0.0006(14) -0.0123(15) -0.0114(15)
O4B 0.0364(19) 0.0177(16) 0.0239(17) -0.0042(14) -0.0041(14) -0.0030(13)
O5B 0.037(2) 0.0308(18) 0.0234(17) -0.0043(15) 0.0058(15) -0.0093(14)
O6B 0.0191(17) 0.0307(18) 0.041(2) -0.0001(14) -0.0027(15) -0.0021(15)
O1C 0.0193(15) 0.0206(15) 0.0279(17) -0.0068(12) -0.0009(13) -0.0073(13)
O2C 0.0130(15) 0.0285(17) 0.0241(16) -0.0026(12) -0.0023(12) -0.0079(13)
O3C 0.035(2) 0.0243(17) 0.0375(19) -0.0121(15) 0.0001(16) -0.0002(15)
O4C 0.039(2) 0.0361(19) 0.0282(19) -0.0086(16) -0.0064(15) -0.0118(15)
O5C 0.0293(18) 0.0222(16) 0.0305(18) -0.0009(13) 0.0007(14) -0.0033(14)
O6C 0.0179(17) 0.0388(19) 0.043(2) -0.0075(14) 0.0023(14) -0.0074(16)
O1D 0.0158(15) 0.0212(15) 0.0232(16) -0.0003(12) -0.0016(12) 0.0048(13)
O2D 0.0134(14) 0.0261(16) 0.0236(16) -0.0026(12) -0.0024(12) 0.0002(13)
O3D 0.0218(17) 0.0293(17) 0.0301(17) -0.0034(13) 0.0046(14) 0.0059(14)
O4D 0.0337(19) 0.0169(16) 0.0331(18) -0.0026(14) 0.0035(14) -0.0002(14)
O5D 0.0300(18) 0.0344(19) 0.0243(17) -0.0030(14) -0.0059(14) 0.0084(14)
O6D 0.0169(17) 0.0325(18) 0.0379(19) 0.0008(14) -0.0027(14) -0.0004(15)

loop_
_atom_type_symbol
_atom_type_description
_atom_type_scat_dispersion_real
_atom_type_scat_dispersion_imag
_atom_type_scat_source
C C 0.0033 0.0016 'International Tables Vol C Tables 4.2.6.8 and 6.1.1.4'
H H 0.0000 0.0000 'International Tables Vol C Tables 4.2.6.8 and 6.1.1.4'
N N 0.0061 0.0033 'International Tables Vol C Tables 4.2.6.8 and 6.1.1.4'
O O 0.0106 0.0060 'International Tables Vol C Tables 4.2.6.8 and 6.1.1.4'

loop_
_geom_angle_atom_site_label_1
_geom_angle_atom_site_label_2
_geom_angle_atom_site_label_3
_geom_angle
O1A C1A O2A 124.6(4)
O1A C1A C2A 118.2(4)
O2A C1A C2A 117.1(4)
C3A C2A C7A 120.4(4)
C3A C2A C1A 120.7(4)
C7A C2A C1A 118.9(4)
C4A C3A C2A 119.7(4)
C4A C3A H3A 120.1
C2A C3A H3A 120.1
C3A C4A C5A 119.3(4)
C3A C4A N1A 118.9(4)
C5A C4A N1A 121.7(4)
C6A C5A C4A 121.6(4)
C6A C5A N2A 117.5(4)
C4A C5A N2A 120.7(4)
C5A C6A C7A 119.4(4)
C5A C6A H6A 120.3
C7A C6A H6A 120.3
C6A C7A C2A 119.6(4)
C6A C7A H7A 120.2
C2A C7A H7A 120.2
O1B C1B O2B 123.4(4)
O1B C1B C2B 120.9(4)
O2B C1B C2B 115.7(4)
C7B C2B C3B 120.3(4)
C7B C2B C1B 119.2(4)
C3B C2B C1B 120.5(4)
C4B C3B C2B 119.0(4)
C4B C3B H3B 120.5
C2B C3B H3B 120.5
C3B C4B C5B 120.6(4)
C3B C4B N1B 117.4(4)
C5B C4B N1B 121.8(4)
C6B C5B C4B 120.3(4)
C6B C5B N2B 118.3(4)
C4B C5B N2B 121.4(4)
C5B C6B C7B 119.5(4)
C5B C6B H6B 120.2
C7B C6B H6B 120.2
C6B C7B C2B 120.3(4)
C6B C7B H7B 119.9
C2B C7B H7B 119.9
O1C C1C O2C 123.7(4)
O1C C1C C2C 120.3(4)
O2C C1C C2C 116.0(4)
C7C C2C C3C 120.7(4)
C7C C2C C1C 119.3(4)
C3C C2C C1C 120.0(4)
C4C C3C C2C 118.9(4)
C4C C3C H3C 120.6
C2C C3C H3C 120.6
C3C C4C C5C 120.6(4)
C3C C4C N1C 116.4(4)
C5C C4C N1C 123.0(4)
C6C C5C C4C 120.4(4)
C6C C5C N2C 117.8(4)
C4C C5C N2C 121.7(4)
C7C C6C C5C 118.9(4)
C7C C6C H6C 120.5
C5C C6C H6C 120.5
C6C C7C C2C 120.5(4)
C6C C7C H7C 119.7
C2C C7C H7C 119.7
O1D C1D O2D 124.1(4)
O1D C1D C2D 118.2(4)
O2D C1D C2D 117.7(4)
C3D C2D C7D 121.7(4)
C3D C2D C1D 119.9(4)
C7D C2D C1D 118.4(4)
C4D C3D C2D 118.2(4)
C4D C3D H3D 120.9
C2D C3D H3D 120.9
C3D C4D C5D 120.1(4)
C3D C4D N1D 119.0(4)
C5D C4D N1D 120.9(4)
C6D C5D C4D 121.6(4)
C6D C5D N2D 117.8(4)
C4D C5D N2D 120.6(4)
C5D C6D C7D 118.9(4)
C5D C6D H6D 120.6
C7D C6D H6D 120.6
C6D C7D C2D 119.6(4)
C6D C7D H7D 120.2
C2D C7D H7D 120.2
O3A N1A O4A 124.5(4)
O3A N1A C4A 117.8(4)
O4A N1A C4A 117.6(4)
O5A N2A O6A 125.8(4)
O5A N2A C5A 117.9(4)
O6A N2A C5A 116.2(4)
O3B N1B O4B 125.6(4)
O3B N1B C4B 117.9(3)
O4B N1B C4B 116.4(3)
O5B N2B O6B 125.1(4)
O5B N2B C5B 117.9(4)
O6B N2B C5B 117.0(4)
O4C N1C O3C 126.3(4)
O4C N1C C4C 117.9(4)
O3C N1C C4C 115.7(4)
O5C N2C O6C 125.5(4)
O5C N2C C5C 117.4(4)
O6C N2C C5C 117.1(4)
O3D N1D O4D 126.1(4)
O3D N1D C4D 117.5(4)
O4D N1D C4D 116.3(3)
O6D N2D O5D 126.2(4)
O6D N2D C5D 117.0(4)
O5D N2D C5D 116.7(4)
C1A O1A H1A 109.5
C1B O2B H2B 109.5
C1C O2C H2C 109.5
C1D O1D H1D 109.5

loop_
_geom_bond_atom_site_label_1
_geom_bond_atom_site_label_2
_geom_bond_distance
C1A O1A 1.255(5)
C1A O2A 1.270(5)
C1A C2A 1.483(6)
C2A C3A 1.384(6)
C2A C7A 1.398(6)
C3A C4A 1.373(6)
C3A H3A 0.9500
C4A C5A 1.398(6)
C4A N1A 1.448(5)
C5A C6A 1.361(6)
C5A N2A 1.470(6)
C6A C7A 1.384(6)
C6A H6A 0.9500
C7A H7A 0.9500
C1B O1B 1.234(5)
C1B O2B 1.294(5)
C1B C2B 1.473(6)
C2B C7B 1.386(6)
C2B C3B 1.388(6)
C3B C4B 1.363(6)
C3B H3B 0.9500
C4B C5B 1.403(6)
C4B N1B 1.457(5)
C5B C6B 1.360(6)
C5B N2B 1.462(6)
C6B C7B 1.382(6)
C6B H6B 0.9500
C7B H7B 0.9500
C1C O1C 1.236(5)
C1C O2C 1.294(5)
C1C C2C 1.477(6)
C2C C7C 1.383(6)
C2C C3C 1.384(6)
C3C C4C 1.366(6)
C3C H3C 0.9500
C4C C5C 1.394(6)
C4C N1C 1.472(5)
C5C C6C 1.380(6)
C5C N2C 1.466(6)
C6C C7C 1.373(6)
C6C H6C 0.9500
C7C H7C 0.9500
C1D O1D 1.254(5)
C1D O2D 1.281(5)
C1D C2D 1.485(6)
C2D C3D 1.385(6)
C2D C7D 1.391(6)
C3D C4D 1.374(6)
C3D H3D 0.9500
C4D C5D 1.397(6)
C4D N1D 1.460(5)
C5D C6D 1.365(6)
C5D N2D 1.473(5)
C6D C7D 1.381(6)
C6D H6D 0.9500
C7D H7D 0.9500
N1A O3A 1.214(5)
N1A O4A 1.224(5)
N2A O5A 1.208(5)
N2A O6A 1.215(5)
N1B O3B 1.209(5)
N1B O4B 1.224(5)
N2B O5B 1.216(5)
N2B O6B 1.221(5)
N1C O4C 1.209(5)
N1C O3C 1.220(5)
N2C O5C 1.216(5)
N2C O6C 1.228(5)
N1D O3D 1.213(5)
N1D O4D 1.219(5)
N2D O6D 1.213(5)
N2D O5D 1.214(5)
O1A H1A 0.9345
O2B H2B 0.9311
O2C H2C 0.9282
O1D H1D 0.9202

loop_
_geom_hbond_atom_site_label_D
_geom_hbond_atom_site_label_H
_geom_hbond_atom_site_label_A
_geom_hbond_site_symmetry_A
_geom_hbond_distance_DH
_geom_hbond_distance_HA
_geom_hbond_distance_DA
_geom_hbond_angle_DHA
O1A H1A O2D 1_455 0.93 1.71 2.619(4) 163
O2B H2B O1C 2_755 0.93 1.70 2.615(4) 169
O2C H2C O1B 2_755 0.93 1.68 2.604(4) 172
O1D H1D O2A 1_655 0.92 1.75 2.607(4) 154

loop_
_geom_torsion_atom_site_label_1
_geom_torsion_atom_site_label_2
_geom_torsion_atom_site_label_3
_geom_torsion_atom_site_label_4
_geom_torsion
O1A C1A C2A C3A -178.3(4)
O2A C1A C2A C3A 1.1(6)
O1A C1A C2A C7A 2.3(6)
O2A C1A C2A C7A -178.3(4)
C7A C2A C3A C4A 0.0(6)
C1A C2A C3A C4A -179.5(4)
C2A C3A C4A C5A 0.1(6)
C2A C3A C4A N1A 175.9(4)
C3A C4A C5A C6A -0.8(6)
N1A C4A C5A C6A -176.5(4)
C3A C4A C5A N2A -175.4(4)
N1A C4A C5A N2A 8.9(6)
C4A C5A C6A C7A 1.4(7)
N2A C5A C6A C7A 176.2(4)
C5A C6A C7A C2A -1.3(6)
C3A C2A C7A C6A 0.7(6)
C1A C2A C7A C6A -179.9(4)
O1B C1B C2B C7B 3.4(6)
O2B C1B C2B C7B -178.5(4)
O1B C1B C2B C3B -175.0(4)
O2B C1B C2B C3B 3.0(6)
C7B C2B C3B C4B -2.2(6)
C1B C2B C3B C4B 176.2(4)
C2B C3B C4B C5B 1.9(6)
C2B C3B C4B N1B -173.0(3)
C3B C4B C5B C6B -0.3(6)
N1B C4B C5B C6B 174.4(4)
C3B C4B C5B N2B 177.2(4)
N1B C4B C5B N2B -8.1(6)
C4B C5B C6B C7B -1.0(6)
N2B C5B C6B C7B -178.6(4)
C5B C6B C7B C2B 0.8(6)
C3B C2B C7B C6B 0.9(6)
C1B C2B C7B C6B -177.6(4)
O1C C1C C2C C7C 6.5(6)
O2C C1C C2C C7C -173.9(4)
O1C C1C C2C C3C -173.1(4)
O2C C1C C2C C3C 6.5(6)
C7C C2C C3C C4C 0.7(6)
C1C C2C C3C C4C -179.7(4)
C2C C3C C4C C5C 1.7(6)
C2C C3C C4C N1C -180.0(4)
C3C C4C C5C C6C -1.9(6)
N1C C4C C5C C6C 179.8(4)
C3C C4C C5C N2C -179.6(4)
N1C C4C C5C N2C 2.2(6)
C4C C5C C6C C7C -0.2(6)
N2C C5C C6C C7C 177.5(4)
C5C C6C C7C C2C 2.6(6)
C3C C2C C7C C6C -2.9(6)
C1C C2C C7C C6C 177.5(4)
O1D C1D C2D C3D 174.0(4)
O2D C1D C2D C3D -4.1(6)
O1D C1D C2D C7D -4.2(6)
O2D C1D C2D C7D 177.6(4)
C7D C2D C3D C4D 1.7(6)
C1D C2D C3D C4D -176.5(4)
C2D C3D C4D C5D -1.3(6)
C2D C3D C4D N1D 176.0(4)
C3D C4D C5D C6D 0.5(6)
N1D C4D C5D C6D -176.7(4)
C3D C4D C5D N2D -179.3(3)
N1D C4D C5D N2D 3.5(6)
C4D C5D C6D C7D -0.1(6)
N2D C5D C6D C7D 179.7(4)
C5D C6D C7D C2D 0.5(6)
C3D C2D C7D C6D -1.3(6)
C1D C2D C7D C6D 176.9(4)
C3A C4A N1A O3A 36.9(6)
C5A C4A N1A O3A -147.4(4)
C3A C4A N1A O4A -141.4(4)
C5A C4A N1A O4A 34.3(6)
C6A C5A N2A O5A -120.2(5)
C4A C5A N2A O5A 54.7(6)
C6A C5A N2A O6A 56.5(6)
C4A C5A N2A O6A -128.6(5)
C3B C4B N1B O3B -52.5(5)
C5B C4B N1B O3B 132.6(4)
C3B C4B N1B O4B 124.4(4)
C5B C4B N1B O4B -50.4(5)
C6B C5B N2B O5B 144.6(4)
C4B C5B N2B O5B -33.0(6)
C6B C5B N2B O6B -34.5(6)
C4B C5B N2B O6B 147.9(4)
C3C C4C N1C O4C -113.3(4)
C5C C4C N1C O4C 65.0(6)
C3C C4C N1C O3C 64.5(5)
C5C C4C N1C O3C -117.2(5)
C6C C5C N2C O5C -152.4(4)
C4C C5C N2C O5C 25.3(6)
C6C C5C N2C O6C 26.8(6)
C4C C5C N2C O6C -155.5(4)
C3D C4D N1D O3D 49.8(5)
C5D C4D N1D O3D -133.0(4)
C3D C4D N1D O4D -128.7(4)
C5D C4D N1D O4D 48.6(5)
C6D C5D N2D O6D 45.9(5)
C4D C5D N2D O6D -134.2(4)
C6D C5D N2D O5D -133.6(4)
C4D C5D N2D O5D 46.3(5)

loop_
_cod_related_entry_id
_cod_related_entry_database
_cod_related_entry_code
1 ChemSpider 10259
